data_4028071
loop_
_publ_author_name
'Yonghai Li'
'Guanxin Zhang'
'Ge Yang'
'Yunlong Guo'
'Chong'an Di'
'Xin Chen'
'Zitong Liu'
'Huiying Liu'
'Zhenzhen Xu'
'Wei Xu'
'Hongbing Fu'
'Deqing Zhang'

_publ_contact_author_address 'Zhongguan Street, No.2, Beijing, China'
_publ_contact_author_email dqzhang@iccas.ac.cn
_publ_contact_author_name 'Deqing Zhang'
_publ_section_title
;
 Extended \p-Conjugated Molecules Derived from Naphthalene Diimides toward
 Organic Emissive and Semiconducting Materials
;
_journal_name_full 'Journal of Organic Chemistry'
_journal_page_first 2926
_journal_page_last 2934
_journal_paper_doi 10.1021/jo302677k
_journal_volume 78
_journal_year 2013
_chemical_formula_moiety 'C54 H56 Fe2 N2 O4, 2(C2 F6 N O4 S2)'
_chemical_formula_sum 'C58 H56 F12 Fe2 N4 O12 S4'
_chemical_formula_weight 1469.01
_chemical_name_systematic
; 
 ? 
;
_space_group_IT_number 2
_symmetry_cell_setting triclinic
_symmetry_space_group_name_Hall '-P 1'
_symmetry_space_group_name_H-M 'P -1'
_atom_sites_solution_hydrogens geom
_atom_sites_solution_primary direct
_atom_sites_solution_secondary difmap
_audit_creation_method SHELXL-97
_cell_angle_alpha 81.523(7)
_cell_angle_beta 81.844(7)
_cell_angle_gamma 73.917(6)
_cell_formula_units_Z 1
_cell_length_a 8.1138(12)
_cell_length_b 13.118(2)
_cell_length_c 15.489(3)
_cell_measurement_reflns_used 4518
_cell_measurement_temperature 173(2)
_cell_measurement_theta_max 26.37
_cell_measurement_theta_min 1.34
_cell_volume 1557.9(5)
_computing_cell_refinement 'CrystalClear (Rigaku Inc., 2007)'
_computing_data_collection 'CrystalClear (Rigaku Inc., 2007)'
_computing_data_reduction 'CrystalClear (Rigaku Inc., 2007)'
_computing_molecular_graphics 'XP in Siemens SHELXTL (Sheldrick, 1994)'
_computing_publication_material 'SHELX97 (Sheldrick, 1997)'
_computing_structure_refinement 'SHELXL-97 (Sheldrick, 1997)'
_computing_structure_solution 'SHELXS-97 (Sheldrick, 1990)'
_diffrn_ambient_temperature 173(2)
_diffrn_measured_fraction_theta_full 0.990
_diffrn_measured_fraction_theta_max 0.990
_diffrn_measurement_device_type 'Saturn724+ CCD'
_diffrn_measurement_method '\w scans at fixed \c = 45\%'
_diffrn_radiation_monochromator graphite
_diffrn_radiation_source 'sealed tube'
_diffrn_radiation_type MoK\a
_diffrn_radiation_wavelength 0.71073
_diffrn_reflns_av_R_equivalents 0.0395
_diffrn_reflns_av_sigmaI/netI 0.0527
_diffrn_reflns_limit_h_max 10
_diffrn_reflns_limit_h_min -10
_diffrn_reflns_limit_k_max 16
_diffrn_reflns_limit_k_min -16
_diffrn_reflns_limit_l_max 19
_diffrn_reflns_limit_l_min -19
_diffrn_reflns_number 12881
_diffrn_reflns_theta_full 26.38
_diffrn_reflns_theta_max 26.38
_diffrn_reflns_theta_min 2.63
_exptl_absorpt_coefficient_mu 0.699
_exptl_absorpt_correction_T_max 0.9208
_exptl_absorpt_correction_T_min 0.8282
_exptl_absorpt_correction_type multi-scan
_exptl_absorpt_process_details 'CrystalClear (Rigaku Inc., 2007)'
_exptl_crystal_colour brown
_exptl_crystal_density_diffrn 1.566
_exptl_crystal_description block
_exptl_crystal_F_000 752
_exptl_crystal_size_max 0.28
_exptl_crystal_size_mid 0.26
_exptl_crystal_size_min 0.12
_refine_diff_density_max 0.420
_refine_diff_density_min -0.384
_refine_diff_density_rms 0.070
_refine_ls_extinction_method none
_refine_ls_goodness_of_fit_ref 1.138
_refine_ls_hydrogen_treatment constr
_refine_ls_matrix_type full
_refine_ls_number_parameters 443
_refine_ls_number_reflns 6323
_refine_ls_number_restraints 56
_refine_ls_restrained_S_all 1.155
_refine_ls_R_factor_all 0.0700
_refine_ls_R_factor_gt 0.0606
_refine_ls_shift/su_max 0.001
_refine_ls_shift/su_mean 0.000
_refine_ls_structure_factor_coef Fsqd
_refine_ls_weighting_details 'calc w=1/[\s^2^(Fo^2^)+(0.0397P)^2^+1.7654P] where P=(Fo^2^+2Fc^2^)/3'
_refine_ls_weighting_scheme calc
_refine_ls_wR_factor_gt 0.1268
_refine_ls_wR_factor_ref 0.1327
_reflns_number_gt 5630
_reflns_number_total 6323
_reflns_threshold_expression >2sigma(I)
_cod_data_source_file jo302677k_si_003.cif
_cod_data_source_block sa1320
_cod_original_cell_volume 1557.9(4)
_cod_database_code 4028071

loop_
_symmetry_equiv_pos_as_xyz
'x, y, z'
'-x, -y, -z'

loop_
_atom_site_label
_atom_site_type_symbol
_atom_site_fract_x
_atom_site_fract_y
_atom_site_fract_z
_atom_site_U_iso_or_equiv
_atom_site_adp_type
_atom_site_occupancy
_atom_site_symmetry_multiplicity
_atom_site_calc_flag
_atom_site_refinement_flags
_atom_site_disorder_assembly
_atom_site_disorder_group
Fe1 Fe -0.74554(7) 1.01729(4) -0.31536(3) 0.03258(15) Uani 1 1 d . . .
S1 S 0.04513(11) 0.56751(6) 0.29890(5) 0.02865(19) Uani 1 1 d . . .
S2 S 0.19236(10) 0.35021(6) 0.34076(6) 0.02846(19) Uani 1 1 d . . .
F1 F -0.0626(4) 0.6658(3) 0.15193(18) 0.0838(10) Uani 1 1 d . . .
F2 F 0.2124(4) 0.6138(2) 0.14769(16) 0.0665(8) Uani 1 1 d . . .
F3 F 0.0683(4) 0.5012(2) 0.14422(15) 0.0628(7) Uani 1 1 d . . .
F4 F -0.0343(3) 0.39909(18) 0.47762(14) 0.0438(5) Uani 1 1 d . . .
F5 F 0.1127(3) 0.23437(18) 0.48301(16) 0.0522(6) Uani 1 1 d . . .
F6 F 0.2307(3) 0.35502(18) 0.50524(13) 0.0442(5) Uani 1 1 d . . .
O1 O -0.5165(3) 0.37672(18) -0.23347(15) 0.0348(6) Uani 1 1 d . . .
O2 O -0.7338(3) 0.72740(16) -0.32623(14) 0.0259(5) Uani 1 1 d . . .
O3 O 0.0745(3) 0.66154(18) 0.32296(18) 0.0409(6) Uani 1 1 d . . .
O4 O -0.1212(3) 0.5481(2) 0.32156(17) 0.0378(6) Uani 1 1 d . . .
O5 O 0.0649(3) 0.32322(19) 0.30046(17) 0.0390(6) Uani 1 1 d . . .
O6 O 0.3647(3) 0.28275(18) 0.33552(17) 0.0376(6) Uani 1 1 d . . .
N1 N -0.6277(3) 0.5531(2) -0.28145(17) 0.0247(6) Uani 1 1 d . . .
N2 N 0.2042(3) 0.4700(2) 0.32145(18) 0.0274(6) Uani 1 1 d . . .
C1 C -0.5397(4) 0.4437(2) -0.2951(2) 0.0253(7) Uani 1 1 d . . .
C2 C -0.4868(4) 0.4230(2) -0.3885(2) 0.0240(6) Uani 1 1 d . . .
C3 C -0.5234(4) 0.5086(2) -0.4559(2) 0.0226(6) Uani 1 1 d . . .
C4 C -0.6062(4) 0.6133(2) -0.4366(2) 0.0240(6) Uani 1 1 d . . .
C5 C -0.6436(4) 0.6992(2) -0.5029(2) 0.0245(6) Uani 1 1 d . . .
C6 C -0.7273(4) 0.8016(2) -0.4762(2) 0.0279(7) Uani 1 1 d . . .
H6A H -0.7532 0.8618 -0.5190 0.034 Uiso 1 1 calc R . .
C7 C -0.7704(4) 0.8139(2) -0.3899(2) 0.0268(7) Uani 1 1 d . . .
C8 C -0.6545(4) 0.6305(2) -0.3479(2) 0.0245(6) Uani 1 1 d . . .
C9 C -0.5953(4) 0.6788(2) -0.5918(2) 0.0252(7) Uani 1 1 d . . .
H9A H -0.6198 0.7356 -0.6377 0.030 Uiso 1 1 calc R . .
C10 C -0.6939(4) 0.5762(3) -0.1900(2) 0.0305(7) Uani 1 1 d . . .
H10A H -0.7032 0.5091 -0.1533 0.037 Uiso 1 1 calc R . .
H10B H -0.8109 0.6258 -0.1895 0.037 Uiso 1 1 calc R . .
C11 C -0.5770(5) 0.6257(3) -0.1506(2) 0.0407(9) Uani 1 1 d . D .
H11A H -0.5680 0.6930 -0.1871 0.049 Uiso 1 1 calc R . .
H11B H -0.4599 0.5763 -0.1511 0.049 Uiso 1 1 calc R . .
C12 C -0.6454(6) 0.6488(4) -0.0568(3) 0.0520(11) Uani 1 1 d . . .
H12A H -0.6051 0.5831 -0.0167 0.062 Uiso 1 1 calc R A 1
H12B H -0.7729 0.6667 -0.0513 0.062 Uiso 1 1 calc R A 1
C15 C -0.3325(8) 0.8082(5) -0.0100(4) 0.0832(17) Uani 1 1 d DU . .
H15A H -0.4106 0.8797 -0.0240 0.100 Uiso 1 1 calc R B 1
H15B H -0.3376 0.7931 0.0547 0.100 Uiso 1 1 calc R B 1
C17 C -0.1040(10) 0.9012(6) -0.0120(4) 0.111(2) Uani 1 1 d DU . .
H17A H 0.0143 0.9012 -0.0362 0.166 Uiso 1 1 calc R C 1
H17B H -0.1110 0.8902 0.0523 0.166 Uiso 1 1 calc R C 1
H17C H -0.1828 0.9699 -0.0307 0.166 Uiso 1 1 calc R C 1
C13 C -0.5904(11) 0.7401(9) -0.0269(6) 0.060(3) Uani 0.549(9) 1 d PDU D 1
H13A H -0.6508 0.8089 -0.0579 0.072 Uiso 0.549(9) 1 calc PR D 1
H13B H -0.6253 0.7427 0.0368 0.072 Uiso 0.549(9) 1 calc PR D 1
C14 C -0.3976(11) 0.7261(8) -0.0449(7) 0.058(3) Uani 0.549(9) 1 d PDU D 1
H14A H -0.3654 0.7293 -0.1091 0.069 Uiso 0.549(9) 1 calc PR D 1
H14B H -0.3383 0.6541 -0.0185 0.069 Uiso 0.549(9) 1 calc PR D 1
C16 C -0.1556(12) 0.8102(8) -0.0455(7) 0.074(3) Uani 0.549(9) 1 d PDU D 1
H16A H -0.1472 0.8208 -0.1105 0.088 Uiso 0.549(9) 1 calc PR D 1
H16B H -0.0749 0.7409 -0.0276 0.088 Uiso 0.549(9) 1 calc PR D 1
C13' C -0.4973(14) 0.6719(8) -0.0097(5) 0.040(2) Uani 0.451(9) 1 d PDU D 2
H13C H -0.5349 0.6766 0.0536 0.048 Uiso 0.451(9) 1 calc PR D 2
H13D H -0.3903 0.6134 -0.0157 0.048 Uiso 0.451(9) 1 calc PR D 2
C14' C -0.4643(19) 0.7769(10) -0.0536(8) 0.066(4) Uani 0.451(9) 1 d PDU D 2
H14C H -0.4222 0.7703 -0.1163 0.079 Uiso 0.451(9) 1 calc PR D 2
H14D H -0.5738 0.8338 -0.0508 0.079 Uiso 0.451(9) 1 calc PR D 2
C16' C -0.2531(19) 0.8931(13) -0.0594(8) 0.101(5) Uani 0.451(9) 1 d PDU D 2
H16C H -0.3413 0.9626 -0.0632 0.121 Uiso 0.451(9) 1 calc PR D 2
H16D H -0.2095 0.8754 -0.1198 0.121 Uiso 0.451(9) 1 calc PR D 2
C18 C -0.8587(4) 0.9110(3) -0.3510(2) 0.0297(7) Uani 1 1 d . . .
C19 C -0.9026(5) 0.9216(3) -0.2592(3) 0.0424(9) Uani 1 1 d . . .
H19A H -0.8773 0.8631 -0.2098 0.051 Uiso 1 1 calc R . .
C20 C -0.9878(5) 1.0303(3) -0.2512(3) 0.0470(10) Uani 1 1 d . . .
H20A H -1.0318 1.0617 -0.1947 0.056 Uiso 1 1 calc R . .
C21 C -0.9979(5) 1.0873(3) -0.3355(3) 0.0402(9) Uani 1 1 d . . .
H21A H -1.0508 1.1656 -0.3490 0.048 Uiso 1 1 calc R . .
C22 C -0.9163(4) 1.0148(3) -0.3983(3) 0.0349(8) Uani 1 1 d . . .
H22A H -0.9037 1.0326 -0.4635 0.042 Uiso 1 1 calc R . .
C23 C -0.4865(5) 0.9806(3) -0.3574(3) 0.0544(12) Uani 1 1 d . . .
H23A H -0.4237 0.9226 -0.3945 0.065 Uiso 1 1 calc R . .
C24 C -0.5106(7) 0.9696(4) -0.2668(4) 0.0697(15) Uani 1 1 d . . .
H24A H -0.4669 0.9034 -0.2266 0.084 Uiso 1 1 calc R . .
C25 C -0.6069(8) 1.0715(6) -0.2412(4) 0.086(2) Uani 1 1 d . . .
H25A H -0.6425 1.0900 -0.1797 0.103 Uiso 1 1 calc R . .
C26 C -0.6405(6) 1.1416(4) -0.3188(4) 0.0650(14) Uani 1 1 d . . .
H26A H -0.7038 1.2190 -0.3225 0.078 Uiso 1 1 calc R . .
C27 C -0.5652(5) 1.0844(4) -0.3883(3) 0.0537(11) Uani 1 1 d . . .
H27A H -0.5679 1.1135 -0.4517 0.064 Uiso 1 1 calc R . .
C28 C 0.0684(5) 0.5879(3) 0.1785(3) 0.0443(9) Uani 1 1 d . . .
C29 C 0.1208(4) 0.3350(3) 0.4582(2) 0.0347(8) Uani 1 1 d . . .

loop_
_atom_site_aniso_label
_atom_site_aniso_U_11
_atom_site_aniso_U_22
_atom_site_aniso_U_33
_atom_site_aniso_U_23
_atom_site_aniso_U_13
_atom_site_aniso_U_12
Fe1 0.0390(3) 0.0238(3) 0.0366(3) -0.0067(2) -0.0048(2) -0.0090(2)
S1 0.0270(4) 0.0251(4) 0.0327(4) -0.0012(3) -0.0034(3) -0.0058(3)
S2 0.0258(4) 0.0240(4) 0.0364(4) -0.0028(3) -0.0029(3) -0.0084(3)
F1 0.079(2) 0.090(2) 0.0594(17) 0.0199(15) -0.0253(15) 0.0113(17)
F2 0.0705(18) 0.092(2) 0.0426(14) 0.0103(13) 0.0040(12) -0.0450(16)
F3 0.0799(19) 0.0786(19) 0.0408(13) -0.0152(13) -0.0070(13) -0.0341(15)
F4 0.0271(11) 0.0554(14) 0.0417(12) 0.0018(10) 0.0043(9) -0.0070(10)
F5 0.0592(15) 0.0378(12) 0.0584(15) 0.0159(11) -0.0058(12) -0.0222(11)
F6 0.0387(12) 0.0619(15) 0.0365(11) -0.0003(10) -0.0097(9) -0.0208(11)
O1 0.0423(14) 0.0290(12) 0.0313(12) -0.0004(10) -0.0059(11) -0.0072(11)
O2 0.0243(11) 0.0209(11) 0.0337(12) -0.0061(9) -0.0004(9) -0.0078(9)
O3 0.0434(15) 0.0242(12) 0.0553(16) -0.0060(11) -0.0091(13) -0.0065(11)
O4 0.0245(12) 0.0407(14) 0.0465(15) -0.0052(11) -0.0031(11) -0.0059(10)
O5 0.0420(15) 0.0350(14) 0.0471(15) -0.0071(11) -0.0131(12) -0.0163(11)
O6 0.0281(13) 0.0270(12) 0.0532(15) -0.0050(11) 0.0017(11) -0.0023(10)
N1 0.0256(14) 0.0224(13) 0.0273(13) -0.0029(10) -0.0029(11) -0.0079(11)
N2 0.0228(14) 0.0243(13) 0.0356(15) -0.0016(11) -0.0018(11) -0.0086(11)
C1 0.0246(16) 0.0246(16) 0.0301(16) -0.0037(13) -0.0065(13) -0.0101(13)
C2 0.0217(15) 0.0231(15) 0.0301(16) -0.0027(12) -0.0049(13) -0.0095(12)
C3 0.0195(15) 0.0211(15) 0.0308(16) -0.0048(12) -0.0045(13) -0.0092(12)
C4 0.0197(15) 0.0213(15) 0.0338(17) -0.0027(12) -0.0060(13) -0.0086(12)
C5 0.0212(15) 0.0219(15) 0.0341(17) -0.0063(13) -0.0047(13) -0.0096(12)
C6 0.0262(17) 0.0207(15) 0.0369(18) -0.0012(13) -0.0022(14) -0.0078(13)
C7 0.0223(16) 0.0214(15) 0.0384(18) -0.0025(13) -0.0028(13) -0.0091(12)
C8 0.0192(15) 0.0222(15) 0.0356(17) -0.0055(13) -0.0035(13) -0.0096(12)
C9 0.0231(16) 0.0222(15) 0.0309(16) 0.0001(12) -0.0051(13) -0.0077(12)
C10 0.0319(18) 0.0302(17) 0.0305(17) -0.0057(14) 0.0018(14) -0.0115(14)
C11 0.043(2) 0.057(2) 0.0312(19) -0.0142(17) 0.0011(16) -0.0257(19)
C12 0.069(3) 0.069(3) 0.033(2) -0.0171(19) 0.0113(19) -0.046(2)
C15 0.116(5) 0.096(4) 0.064(3) -0.012(3) -0.022(3) -0.063(4)
C17 0.122(5) 0.158(6) 0.085(4) -0.016(4) -0.010(4) -0.088(5)
C13 0.066(6) 0.072(6) 0.051(5) -0.023(4) 0.006(4) -0.031(5)
C14 0.056(5) 0.071(6) 0.051(5) -0.024(5) -0.002(4) -0.018(5)
C16 0.087(6) 0.081(6) 0.064(5) -0.018(5) -0.006(5) -0.037(5)
C13' 0.055(5) 0.052(5) 0.022(4) -0.005(3) -0.008(4) -0.025(4)
C14' 0.088(8) 0.066(7) 0.060(6) -0.011(6) -0.020(6) -0.038(6)
C16' 0.106(9) 0.123(9) 0.087(8) -0.013(7) -0.014(7) -0.048(7)
C18 0.0228(16) 0.0247(16) 0.0429(19) -0.0088(14) 0.0026(14) -0.0084(13)
C19 0.050(2) 0.0294(19) 0.044(2) -0.0055(16) 0.0170(18) -0.0143(17)
C20 0.054(3) 0.0303(19) 0.054(2) -0.0159(18) 0.019(2) -0.0133(18)
C21 0.0328(19) 0.0248(17) 0.061(2) -0.0131(17) -0.0002(18) -0.0019(14)
C22 0.0348(19) 0.0265(17) 0.044(2) -0.0081(15) -0.0070(16) -0.0059(14)
C23 0.036(2) 0.042(2) 0.089(4) -0.017(2) -0.009(2) -0.0097(18)
C24 0.070(3) 0.061(3) 0.088(4) 0.009(3) -0.046(3) -0.024(3)
C25 0.083(4) 0.135(6) 0.073(4) -0.060(4) -0.002(3) -0.059(4)
C26 0.048(3) 0.037(2) 0.120(5) -0.030(3) -0.008(3) -0.017(2)
C27 0.039(2) 0.053(3) 0.073(3) -0.002(2) -0.004(2) -0.023(2)
C28 0.044(2) 0.048(2) 0.039(2) 0.0074(18) -0.0099(18) -0.0111(18)
C29 0.0272(18) 0.0326(18) 0.044(2) 0.0049(15) -0.0056(15) -0.0119(14)

loop_
_atom_type_symbol
_atom_type_description
_atom_type_scat_dispersion_real
_atom_type_scat_dispersion_imag
_atom_type_scat_source
C C 0.0033 0.0016 'International Tables Vol C Tables 4.2.6.8 and 6.1.1.4'
H H 0.0000 0.0000 'International Tables Vol C Tables 4.2.6.8 and 6.1.1.4'
N N 0.0061 0.0033 'International Tables Vol C Tables 4.2.6.8 and 6.1.1.4'
O O 0.0106 0.0060 'International Tables Vol C Tables 4.2.6.8 and 6.1.1.4'
F F 0.0171 0.0103 'International Tables Vol C Tables 4.2.6.8 and 6.1.1.4'
S S 0.1246 0.1234 'International Tables Vol C Tables 4.2.6.8 and 6.1.1.4'
Fe Fe 0.3463 0.8444 'International Tables Vol C Tables 4.2.6.8 and 6.1.1.4'

loop_
_geom_angle_atom_site_label_1
_geom_angle_atom_site_label_2
_geom_angle_atom_site_label_3
_geom_angle
_geom_angle_site_symmetry_1
C22 Fe1 C26 123.2(2) .
C22 Fe1 C25 161.4(2) .
C26 Fe1 C25 40.6(2) .
C22 Fe1 C27 106.33(17) .
C26 Fe1 C27 39.58(19) .
C25 Fe1 C27 66.9(2) .
C22 Fe1 C18 41.27(13) .
C26 Fe1 C18 162.4(2) .
C25 Fe1 C18 156.3(2) .
C27 Fe1 C18 127.67(17) .
C22 Fe1 C21 40.94(14) .
C26 Fe1 C21 104.55(17) .
C25 Fe1 C21 125.0(2) .
C27 Fe1 C21 117.01(17) .
C18 Fe1 C21 68.68(13) .
C22 Fe1 C20 68.53(16) .
C26 Fe1 C20 117.60(18) .
C25 Fe1 C20 108.3(2) .
C27 Fe1 C20 150.79(17) .
C18 Fe1 C20 68.40(14) .
C21 Fe1 C20 40.19(16) .
C22 Fe1 C24 154.3(2) .
C26 Fe1 C24 68.3(2) .
C25 Fe1 C24 41.0(2) .
C27 Fe1 C24 66.7(2) .
C18 Fe1 C24 122.07(18) .
C21 Fe1 C24 164.7(2) .
C20 Fe1 C24 129.9(2) .
C22 Fe1 C19 69.21(16) .
C26 Fe1 C19 153.2(2) .
C25 Fe1 C19 121.1(2) .
C27 Fe1 C19 166.84(17) .
C18 Fe1 C19 41.04(14) .
C21 Fe1 C19 68.30(16) .
C20 Fe1 C19 40.46(14) .
C24 Fe1 C19 111.66(19) .
C22 Fe1 C23 119.55(18) .
C26 Fe1 C23 66.99(18) .
C25 Fe1 C23 67.1(2) .
C27 Fe1 C23 39.43(17) .
C18 Fe1 C23 110.87(15) .
C21 Fe1 C23 151.82(19) .
C20 Fe1 C23 167.78(19) .
C24 Fe1 C23 39.3(2) .
C19 Fe1 C23 131.05(16) .
O4 S1 O3 119.10(16) .
O4 S1 N2 115.94(15) .
O3 S1 N2 108.31(15) .
O4 S1 C28 104.14(17) .
O3 S1 C28 103.58(18) .
N2 S1 C28 103.70(17) .
O5 S2 O6 119.07(15) .
O5 S2 N2 116.92(15) .
O6 S2 N2 107.65(14) .
O5 S2 C29 104.24(16) .
O6 S2 C29 102.92(16) .
N2 S2 C29 103.84(15) .
C8 O2 C7 121.0(3) .
C8 N1 C1 122.0(3) .
C8 N1 C10 120.4(3) .
C1 N1 C10 117.6(2) .
S2 N2 S1 123.30(17) .
O1 C1 N1 119.9(3) .
O1 C1 C2 124.5(3) .
N1 C1 C2 115.6(3) .
C9 C2 C3 120.7(3) 2_464
C9 C2 C1 120.0(3) 2_464
C3 C2 C1 119.3(3) .
C3 C3 C4 118.0(3) 2_464
C3 C3 C2 120.6(3) 2_464
C4 C3 C2 121.3(3) .
C5 C4 C3 122.0(3) .
C5 C4 C8 119.9(3) .
C3 C4 C8 118.1(3) .
C4 C5 C6 117.3(3) .
C4 C5 C9 118.5(3) .
C6 C5 C9 124.2(3) .
C7 C6 C5 120.4(3) .
C7 C6 H6A 119.8 .
C5 C6 H6A 119.8 .
C6 C7 O2 120.9(3) .
C6 C7 C18 127.9(3) .
O2 C7 C18 111.2(3) .
O2 C8 N1 115.9(3) .
O2 C8 C4 120.5(3) .
N1 C8 C4 123.6(3) .
C2 C9 C5 120.1(3) 2_464
C2 C9 H9A 119.9 2_464
C5 C9 H9A 119.9 .
N1 C10 C11 111.8(3) .
N1 C10 H10A 109.3 .
C11 C10 H10A 109.3 .
N1 C10 H10B 109.3 .
C11 C10 H10B 109.3 .
H10A C10 H10B 107.9 .
C10 C11 C12 111.5(3) .
C10 C11 H11A 109.3 .
C12 C11 H11A 109.3 .
C10 C11 H11B 109.3 .
C12 C11 H11B 109.3 .
H11A C11 H11B 108.0 .
C11 C12 C13 114.6(4) .
C11 C12 C13' 109.8(4) .
C13 C12 C13' 38.0(4) .
C11 C12 H12A 108.6 .
C13 C12 H12A 108.6 .
C13' C12 H12A 75.5 .
C11 C12 H12B 108.6 .
C13 C12 H12B 108.6 .
C13' C12 H12B 138.0 .
H12A C12 H12B 107.6 .
C16 C15 C16' 46.2(7) .
C16 C15 C14' 127.9(8) .
C16' C15 C14' 117.3(7) .
C16 C15 C14 114.0(6) .
C16' C15 C14 129.4(8) .
C14' C15 C14 28.3(5) .
C16 C15 H15A 108.8 .
C16' C15 H15A 62.6 .
C14' C15 H15A 80.5 .
C14 C15 H15A 108.8 .
C16 C15 H15B 108.8 .
C16' C15 H15B 121.6 .
C14' C15 H15B 116.9 .
C14 C15 H15B 108.8 .
H15A C15 H15B 107.6 .
C16' C17 C16 44.4(6) .
C16' C17 H17A 128.8 .
C16 C17 H17A 109.5 .
C16' C17 H17B 120.4 .
C16 C17 H17B 109.5 .
H17A C17 H17B 109.5 .
C16' C17 H17C 65.3 .
C16 C17 H17C 109.5 .
H17A C17 H17C 109.5 .
H17B C17 H17C 109.5 .
C14 C13 C12 111.9(7) .
C14 C13 H13A 109.2 .
C12 C13 H13A 109.2 .
C14 C13 H13B 109.2 .
C12 C13 H13B 109.2 .
H13A C13 H13B 107.9 .
C13 C14 C15 114.6(7) .
C13 C14 H14A 108.6 .
C15 C14 H14A 108.6 .
C13 C14 H14B 108.6 .
C15 C14 H14B 108.6 .
H14A C14 H14B 107.6 .
C15 C16 C17 110.7(6) .
C15 C16 H16A 109.5 .
C17 C16 H16A 109.5 .
C15 C16 H16B 109.5 .
C17 C16 H16B 109.5 .
H16A C16 H16B 108.1 .
C14' C13' C12 108.0(7) .
C14' C13' H13C 110.1 .
C12 C13' H13C 110.1 .
C14' C13' H13D 110.1 .
C12 C13' H13D 110.1 .
H13C C13' H13D 108.4 .
C15 C14' C13' 111.6(8) .
C15 C14' H14C 109.3 .
C13' C14' H14C 109.3 .
C15 C14' H14D 109.3 .
C13' C14' H14D 109.3 .
H14C C14' H14D 108.0 .
C15 C16' C17 109.6(7) .
C15 C16' H16C 109.8 .
C17 C16' H16C 109.8 .
C15 C16' H16D 109.8 .
C17 C16' H16D 109.8 .
H16C C16' H16D 108.2 .
C22 C18 C19 107.7(3) .
C22 C18 C7 125.6(3) .
C19 C18 C7 126.7(3) .
C22 C18 Fe1 68.82(19) .
C19 C18 Fe1 69.8(2) .
C7 C18 Fe1 126.2(2) .
C20 C19 C18 107.4(3) .
C20 C19 Fe1 69.6(2) .
C18 C19 Fe1 69.18(19) .
C20 C19 H19A 126.3 .
C18 C19 H19A 126.3 .
Fe1 C19 H19A 126.3 .
C21 C20 C19 109.1(3) .
C21 C20 Fe1 69.9(2) .
C19 C20 Fe1 69.9(2) .
C21 C20 H20A 125.5 .
C19 C20 H20A 125.5 .
Fe1 C20 H20A 125.5 .
C20 C21 C22 108.3(3) .
C20 C21 Fe1 69.9(2) .
C22 C21 Fe1 68.8(2) .
C20 C21 H21A 125.9 .
C22 C21 H21A 125.9 .
Fe1 C21 H21A 125.9 .
C21 C22 C18 107.5(3) .
C21 C22 Fe1 70.2(2) .
C18 C22 Fe1 69.9(2) .
C21 C22 H22A 126.2 .
C18 C22 H22A 126.2 .
Fe1 C22 H22A 126.2 .
C27 C23 C24 108.8(4) .
C27 C23 Fe1 69.6(2) .
C24 C23 Fe1 70.1(3) .
C27 C23 H23A 125.6 .
C24 C23 H23A 125.6 .
Fe1 C23 H23A 125.6 .
C23 C24 C25 107.0(5) .
C23 C24 Fe1 70.5(3) .
C25 C24 Fe1 69.0(3) .
C23 C24 H24A 126.5 .
C25 C24 H24A 126.5 .
Fe1 C24 H24A 126.5 .
C26 C25 C24 107.3(5) .
C26 C25 Fe1 69.5(3) .
C24 C25 Fe1 70.0(3) .
C26 C25 H25A 126.3 .
C24 C25 H25A 126.3 .
Fe1 C25 H25A 126.3 .
C27 C26 C25 107.2(4) .
C27 C26 Fe1 70.4(2) .
C25 C26 Fe1 69.9(3) .
C27 C26 H26A 126.4 .
C25 C26 H26A 126.4 .
Fe1 C26 H26A 126.4 .
C26 C27 C23 109.7(5) .
C26 C27 Fe1 70.0(3) .
C23 C27 Fe1 71.0(3) .
C26 C27 H27A 125.1 .
C23 C27 H27A 125.1 .
Fe1 C27 H27A 125.1 .
F2 C28 F1 108.7(3) .
F2 C28 F3 107.9(3) .
F1 C28 F3 108.0(3) .
F2 C28 S1 111.2(3) .
F1 C28 S1 109.0(3) .
F3 C28 S1 111.9(3) .
F4 C29 F6 108.4(3) .
F4 C29 F5 108.0(3) .
F6 C29 F5 107.8(3) .
F4 C29 S2 112.1(2) .
F6 C29 S2 111.3(2) .
F5 C29 S2 109.2(3) .

loop_
_geom_bond_atom_site_label_1
_geom_bond_atom_site_label_2
_geom_bond_distance
_geom_bond_site_symmetry_2
Fe1 C22 2.028(4) .
Fe1 C26 2.029(4) .
Fe1 C25 2.035(5) .
Fe1 C27 2.035(4) .
Fe1 C18 2.043(3) .
Fe1 C21 2.047(4) .
Fe1 C20 2.047(4) .
Fe1 C24 2.049(5) .
Fe1 C19 2.051(4) .
Fe1 C23 2.054(4) .
S1 O4 1.428(2) .
S1 O3 1.429(2) .
S1 N2 1.583(3) .
S1 C28 1.834(4) .
S2 O5 1.427(2) .
S2 O6 1.431(2) .
S2 N2 1.582(3) .
S2 C29 1.828(4) .
F1 C28 1.320(5) .
F2 C28 1.313(5) .
F3 C28 1.325(5) .
F4 C29 1.328(4) .
F5 C29 1.336(4) .
F6 C29 1.329(4) .
O1 C1 1.196(4) .
O2 C8 1.324(4) .
O2 C7 1.384(4) .
N1 C8 1.330(4) .
N1 C1 1.446(4) .
N1 C10 1.487(4) .
C1 C2 1.491(4) .
C2 C9 1.375(4) 2_464
C2 C3 1.413(4) .
C3 C3 1.400(6) 2_464
C3 C4 1.407(4) .
C4 C5 1.405(4) .
C4 C8 1.409(4) .
C5 C6 1.420(4) .
C5 C9 1.420(4) .
C6 C7 1.354(5) .
C6 H6A 0.9500 .
C7 C18 1.447(4) .
C9 C2 1.375(4) 2_464
C9 H9A 0.9500 .
C10 C11 1.521(5) .
C10 H10A 0.9900 .
C10 H10B 0.9900 .
C11 C12 1.523(5) .
C11 H11A 0.9900 .
C11 H11B 0.9900 .
C12 C13 1.538(9) .
C12 C13' 1.607(9) .
C12 H12A 0.9900 .
C12 H12B 0.9900 .
C15 C16 1.469(8) .
C15 C16' 1.500(9) .
C15 C14' 1.516(8) .
C15 C14 1.516(7) .
C15 H15A 0.9900 .
C15 H15B 0.9900 .
C17 C16' 1.536(9) .
C17 C16 1.546(8) .
C17 H17A 0.9800 .
C17 H17B 0.9800 .
C17 H17C 0.9800 .
C13 C14 1.514(8) .
C13 H13A 0.9900 .
C13 H13B 0.9900 .
C14 H14A 0.9900 .
C14 H14B 0.9900 .
C16 H16A 0.9900 .
C16 H16B 0.9900 .
C13' C14' 1.519(9) .
C13' H13C 0.9900 .
C13' H13D 0.9900 .
C14' H14C 0.9900 .
C14' H14D 0.9900 .
C16' H16C 0.9900 .
C16' H16D 0.9900 .
C18 C22 1.435(5) .
C18 C19 1.435(5) .
C19 C20 1.417(5) .
C19 H19A 1.0000 .
C20 C21 1.407(6) .
C20 H20A 1.0000 .
C21 C22 1.425(5) .
C21 H21A 1.0000 .
C22 H22A 1.0000 .
C23 C27 1.380(6) .
C23 C24 1.381(7) .
C23 H23A 1.0000 .
C24 C25 1.430(8) .
C24 H24A 1.0000 .
C25 C26 1.412(8) .
C25 H25A 1.0000 .
C26 C27 1.376(7) .
C26 H26A 1.0000 .
C27 H27A 1.0000 .

loop_
_geom_torsion_atom_site_label_1
_geom_torsion_atom_site_label_2
_geom_torsion_atom_site_label_3
_geom_torsion_atom_site_label_4
_geom_torsion
_geom_torsion_site_symmetry_1
_geom_torsion_site_symmetry_4
O5 S2 N2 S1 27.9(3) . .
O6 S2 N2 S1 165.07(19) . .
C29 S2 N2 S1 -86.3(2) . .
O4 S1 N2 S2 17.9(3) . .
O3 S1 N2 S2 154.8(2) . .
C28 S1 N2 S2 -95.6(2) . .
C8 N1 C1 O1 179.2(3) . .
C10 N1 C1 O1 -3.0(4) . .
C8 N1 C1 C2 -2.1(4) . .
C10 N1 C1 C2 175.7(3) . .
O1 C1 C2 C9 -0.3(5) . 2_464
N1 C1 C2 C9 -179.0(3) . 2_464
O1 C1 C2 C3 179.1(3) . .
N1 C1 C2 C3 0.4(4) . .
C9 C2 C3 C3 0.0(5) 2_464 2_464
C1 C2 C3 C3 -179.5(3) . 2_464
C9 C2 C3 C4 -179.5(3) 2_464 .
C1 C2 C3 C4 1.0(4) . .
C3 C3 C4 C5 0.5(5) 2_464 .
C2 C3 C4 C5 -180.0(3) . .
C3 C3 C4 C8 179.5(3) 2_464 .
C2 C3 C4 C8 -1.0(4) . .
C3 C4 C5 C6 -179.9(3) . .
C8 C4 C5 C6 1.1(4) . .
C3 C4 C5 C9 -0.1(4) . .
C8 C4 C5 C9 -179.1(3) . .
C4 C5 C6 C7 -0.9(4) . .
C9 C5 C6 C7 179.4(3) . .
C5 C6 C7 O2 0.1(5) . .
C5 C6 C7 C18 -178.6(3) . .
C8 O2 C7 C6 0.5(4) . .
C8 O2 C7 C18 179.4(3) . .
C7 O2 C8 N1 -179.2(3) . .
C7 O2 C8 C4 -0.3(4) . .
C1 N1 C8 O2 -178.8(2) . .
C10 N1 C8 O2 3.5(4) . .
C1 N1 C8 C4 2.3(4) . .
C10 N1 C8 C4 -175.4(3) . .
C5 C4 C8 O2 -0.5(4) . .
C3 C4 C8 O2 -179.6(3) . .
C5 C4 C8 N1 178.3(3) . .
C3 C4 C8 N1 -0.7(4) . .
C4 C5 C9 C2 -0.3(4) . 2_464
C6 C5 C9 C2 179.4(3) . 2_464
C8 N1 C10 C11 -80.4(4) . .
C1 N1 C10 C11 101.7(3) . .
N1 C10 C11 C12 -179.8(3) . .
C10 C11 C12 C13 -153.6(6) . .
C10 C11 C12 C13' 165.5(5) . .
C11 C12 C13 C14 -50.6(10) . .
C13' C12 C13 C14 40.4(8) . .
C12 C13 C14 C15 -175.0(7) . .
C16 C15 C14 C13 -165.9(9) . .
C16' C15 C14 C13 -113.9(12) . .
C14' C15 C14 C13 -39.6(12) . .
C16' C15 C16 C17 53.6(8) . .
C14' C15 C16 C17 146.9(8) . .
C14 C15 C16 C17 175.9(8) . .
C16' C17 C16 C15 -54.1(8) . .
C11 C12 C13' C14' 68.0(10) . .
C13 C12 C13' C14' -37.0(9) . .
C16 C15 C14' C13' 110.3(12) . .
C16' C15 C14' C13' 164.5(12) . .
C14 C15 C14' C13' 41.3(10) . .
C12 C13' C14' C15 176.9(8) . .
C16 C15 C16' C17 -53.5(8) . .
C14' C15 C16' C17 -171.1(10) . .
C14 C15 C16' C17 -140.2(9) . .
C16 C17 C16' C15 52.0(8) . .
C6 C7 C18 C22 -0.8(6) . .
O2 C7 C18 C22 -179.5(3) . .
C6 C7 C18 C19 -180.0(3) . .
O2 C7 C18 C19 1.3(5) . .
C6 C7 C18 Fe1 -89.3(4) . .
O2 C7 C18 Fe1 92.0(3) . .
C26 Fe1 C18 C22 -31.9(6) . .
C25 Fe1 C18 C22 168.2(4) . .
C27 Fe1 C18 C22 -70.0(3) . .
C21 Fe1 C18 C22 38.3(2) . .
C20 Fe1 C18 C22 81.6(2) . .
C24 Fe1 C18 C22 -153.9(3) . .
C19 Fe1 C18 C22 119.3(3) . .
C23 Fe1 C18 C22 -111.5(2) . .
C22 Fe1 C18 C19 -119.3(3) . .
C26 Fe1 C18 C19 -151.2(5) . .
C25 Fe1 C18 C19 48.9(5) . .
C27 Fe1 C18 C19 170.6(2) . .
C21 Fe1 C18 C19 -81.0(2) . .
C20 Fe1 C18 C19 -37.7(2) . .
C24 Fe1 C18 C19 86.8(3) . .
C23 Fe1 C18 C19 129.2(2) . .
C22 Fe1 C18 C7 119.4(4) . .
C26 Fe1 C18 C7 87.5(6) . .
C25 Fe1 C18 C7 -72.4(6) . .
C27 Fe1 C18 C7 49.4(4) . .
C21 Fe1 C18 C7 157.7(3) . .
C20 Fe1 C18 C7 -159.0(4) . .
C24 Fe1 C18 C7 -34.5(4) . .
C19 Fe1 C18 C7 -121.3(4) . .
C23 Fe1 C18 C7 7.9(4) . .
C22 C18 C19 C20 0.8(4) . .
C7 C18 C19 C20 -179.9(3) . .
Fe1 C18 C19 C20 59.4(3) . .
C22 C18 C19 Fe1 -58.6(2) . .
C7 C18 C19 Fe1 120.7(3) . .
C22 Fe1 C19 C20 -80.9(3) . .
C26 Fe1 C19 C20 42.3(5) . .
C25 Fe1 C19 C20 81.9(4) . .
C27 Fe1 C19 C20 -153.3(7) . .
C18 Fe1 C19 C20 -118.9(3) . .
C21 Fe1 C19 C20 -36.8(3) . .
C24 Fe1 C19 C20 126.7(3) . .
C23 Fe1 C19 C20 167.4(3) . .
C22 Fe1 C19 C18 38.0(2) . .
C26 Fe1 C19 C18 161.2(4) . .
C25 Fe1 C19 C18 -159.3(3) . .
C27 Fe1 C19 C18 -34.4(9) . .
C21 Fe1 C19 C18 82.0(2) . .
C20 Fe1 C19 C18 118.9(3) . .
C24 Fe1 C19 C18 -114.4(3) . .
C23 Fe1 C19 C18 -73.7(3) . .
C18 C19 C20 C21 0.0(5) . .
Fe1 C19 C20 C21 59.1(3) . .
C18 C19 C20 Fe1 -59.1(3) . .
C22 Fe1 C20 C21 -37.6(2) . .
C26 Fe1 C20 C21 79.7(3) . .
C25 Fe1 C20 C21 122.9(3) . .
C27 Fe1 C20 C21 47.6(5) . .
C18 Fe1 C20 C21 -82.1(2) . .
C24 Fe1 C20 C21 163.5(3) . .
C19 Fe1 C20 C21 -120.3(3) . .
C23 Fe1 C20 C21 -171.1(7) . .
C22 Fe1 C20 C19 82.7(3) . .
C26 Fe1 C20 C19 -160.0(3) . .
C25 Fe1 C20 C19 -116.8(3) . .
C27 Fe1 C20 C19 167.9(3) . .
C18 Fe1 C20 C19 38.2(2) . .
C21 Fe1 C20 C19 120.3(3) . .
C24 Fe1 C20 C19 -76.2(3) . .
C23 Fe1 C20 C19 -50.8(9) . .
C19 C20 C21 C22 -0.8(5) . .
Fe1 C20 C21 C22 58.3(3) . .
C19 C20 C21 Fe1 -59.1(3) . .
C22 Fe1 C21 C20 119.9(3) . .
C26 Fe1 C21 C20 -115.7(3) . .
C25 Fe1 C21 C20 -76.6(3) . .
C27 Fe1 C21 C20 -156.1(2) . .
C18 Fe1 C21 C20 81.3(2) . .
C24 Fe1 C21 C20 -55.9(8) . .
C19 Fe1 C21 C20 37.1(2) . .
C23 Fe1 C21 C20 176.0(3) . .
C26 Fe1 C21 C22 124.3(3) . .
C25 Fe1 C21 C22 163.5(3) . .
C27 Fe1 C21 C22 83.9(3) . .
C18 Fe1 C21 C22 -38.6(2) . .
C20 Fe1 C21 C22 -119.9(3) . .
C24 Fe1 C21 C22 -175.8(7) . .
C19 Fe1 C21 C22 -82.9(2) . .
C23 Fe1 C21 C22 56.1(4) . .
C20 C21 C22 C18 1.2(4) . .
Fe1 C21 C22 C18 60.2(2) . .
C20 C21 C22 Fe1 -59.0(3) . .
C19 C18 C22 C21 -1.2(4) . .
C7 C18 C22 C21 179.4(3) . .
Fe1 C18 C22 C21 -60.4(2) . .
C19 C18 C22 Fe1 59.2(2) . .
C7 C18 C22 Fe1 -120.1(3) . .
C26 Fe1 C22 C21 -72.8(3) . .
C25 Fe1 C22 C21 -46.9(7) . .
C27 Fe1 C22 C21 -112.6(2) . .
C18 Fe1 C22 C21 118.2(3) . .
C20 Fe1 C22 C21 36.9(2) . .
C24 Fe1 C22 C21 177.4(4) . .
C19 Fe1 C22 C21 80.5(2) . .
C23 Fe1 C22 C21 -153.2(2) . .
C26 Fe1 C22 C18 169.0(2) . .
C25 Fe1 C22 C18 -165.1(6) . .
C27 Fe1 C22 C18 129.2(2) . .
C21 Fe1 C22 C18 -118.2(3) . .
C20 Fe1 C22 C18 -81.3(2) . .
C24 Fe1 C22 C18 59.2(5) . .
C19 Fe1 C22 C18 -37.76(19) . .
C23 Fe1 C22 C18 88.6(2) . .
C22 Fe1 C23 C27 79.6(3) . .
C26 Fe1 C23 C27 -36.7(3) . .
C25 Fe1 C23 C27 -81.0(3) . .
C18 Fe1 C23 C27 124.5(3) . .
C21 Fe1 C23 C27 40.9(5) . .
C20 Fe1 C23 C27 -151.3(7) . .
C24 Fe1 C23 C27 -120.0(4) . .
C19 Fe1 C23 C27 166.9(3) . .
C22 Fe1 C23 C24 -160.4(3) . .
C26 Fe1 C23 C24 83.3(3) . .
C25 Fe1 C23 C24 39.0(3) . .
C27 Fe1 C23 C24 120.0(4) . .
C18 Fe1 C23 C24 -115.5(3) . .
C21 Fe1 C23 C24 160.9(3) . .
C20 Fe1 C23 C24 -31.3(9) . .
C19 Fe1 C23 C24 -73.1(3) . .
C27 C23 C24 C25 -0.6(5) . .
Fe1 C23 C24 C25 -59.6(3) . .
C27 C23 C24 Fe1 59.0(3) . .
C22 Fe1 C24 C23 42.2(5) . .
C26 Fe1 C24 C23 -79.8(3) . .
C25 Fe1 C24 C23 -117.9(5) . .
C27 Fe1 C24 C23 -36.8(3) . .
C18 Fe1 C24 C23 84.2(3) . .
C21 Fe1 C24 C23 -144.1(6) . .
C20 Fe1 C24 C23 171.8(2) . .
C19 Fe1 C24 C23 129.1(3) . .
C22 Fe1 C24 C25 160.1(4) . .
C26 Fe1 C24 C25 38.1(3) . .
C27 Fe1 C24 C25 81.1(4) . .
C18 Fe1 C24 C25 -157.9(3) . .
C21 Fe1 C24 C25 -26.2(9) . .
C20 Fe1 C24 C25 -70.3(4) . .
C19 Fe1 C24 C25 -113.0(4) . .
C23 Fe1 C24 C25 117.9(5) . .
C23 C24 C25 C26 0.9(6) . .
Fe1 C24 C25 C26 -59.7(3) . .
C23 C24 C25 Fe1 60.6(3) . .
C22 Fe1 C25 C26 -34.2(8) . .
C27 Fe1 C25 C26 37.8(3) . .
C18 Fe1 C25 C26 170.8(4) . .
C21 Fe1 C25 C26 -69.9(4) . .
C20 Fe1 C25 C26 -111.3(3) . .
C24 Fe1 C25 C26 118.3(5) . .
C19 Fe1 C25 C26 -153.9(3) . .
C23 Fe1 C25 C26 80.8(3) . .
C22 Fe1 C25 C24 -152.5(5) . .
C26 Fe1 C25 C24 -118.3(5) . .
C27 Fe1 C25 C24 -80.5(3) . .
C18 Fe1 C25 C24 52.5(6) . .
C21 Fe1 C25 C24 171.8(3) . .
C20 Fe1 C25 C24 130.4(3) . .
C19 Fe1 C25 C24 87.8(4) . .
C23 Fe1 C25 C24 -37.5(3) . .
C24 C25 C26 C27 -0.8(5) . .
Fe1 C25 C26 C27 -60.9(3) . .
C24 C25 C26 Fe1 60.1(3) . .
C22 Fe1 C26 C27 -74.7(3) . .
C25 Fe1 C26 C27 117.7(4) . .
C18 Fe1 C26 C27 -50.1(7) . .
C21 Fe1 C26 C27 -115.0(3) . .
C20 Fe1 C26 C27 -156.0(3) . .
C24 Fe1 C26 C27 79.2(3) . .
C19 Fe1 C26 C27 174.5(4) . .
C23 Fe1 C26 C27 36.6(3) . .
C22 Fe1 C26 C25 167.6(3) . .
C27 Fe1 C26 C25 -117.7(4) . .
C18 Fe1 C26 C25 -167.7(5) . .
C21 Fe1 C26 C25 127.3(3) . .
C20 Fe1 C26 C25 86.4(4) . .
C24 Fe1 C26 C25 -38.4(3) . .
C19 Fe1 C26 C25 56.8(5) . .
C23 Fe1 C26 C25 -81.1(3) . .
C25 C26 C27 C23 0.5(5) . .
Fe1 C26 C27 C23 -60.1(3) . .
C25 C26 C27 Fe1 60.5(3) . .
C24 C23 C27 C26 0.1(5) . .
Fe1 C23 C27 C26 59.5(3) . .
C24 C23 C27 Fe1 -59.4(3) . .
C22 Fe1 C27 C26 122.7(3) . .
C25 Fe1 C27 C26 -38.8(3) . .
C18 Fe1 C27 C26 163.0(3) . .
C21 Fe1 C27 C26 80.0(3) . .
C20 Fe1 C27 C26 47.7(5) . .
C24 Fe1 C27 C26 -83.6(3) . .
C19 Fe1 C27 C26 -169.1(7) . .
C23 Fe1 C27 C26 -120.3(4) . .
C22 Fe1 C27 C23 -116.9(3) . .
C26 Fe1 C27 C23 120.3(4) . .
C25 Fe1 C27 C23 81.5(3) . .
C18 Fe1 C27 C23 -76.7(3) . .
C21 Fe1 C27 C23 -159.7(3) . .
C20 Fe1 C27 C23 168.0(3) . .
C24 Fe1 C27 C23 36.7(3) . .
C19 Fe1 C27 C23 -48.7(9) . .
O4 S1 C28 F2 175.8(3) . .
O3 S1 C28 F2 50.6(3) . .
N2 S1 C28 F2 -62.4(3) . .
O4 S1 C28 F1 56.0(3) . .
O3 S1 C28 F1 -69.3(3) . .
N2 S1 C28 F1 177.7(3) . .
O4 S1 C28 F3 -63.4(3) . .
O3 S1 C28 F3 171.4(3) . .
N2 S1 C28 F3 58.4(3) . .
O5 S2 C29 F4 -60.1(3) . .
O6 S2 C29 F4 175.0(2) . .
N2 S2 C29 F4 62.8(3) . .
O5 S2 C29 F6 178.4(2) . .
O6 S2 C29 F6 53.4(3) . .
N2 S2 C29 F6 -58.7(3) . .
O5 S2 C29 F5 59.5(3) . .
O6 S2 C29 F5 -65.4(3) . .
N2 S2 C29 F5 -177.5(2) . .
